data_2213740
loop_
_publ_author_name
'Murillo, Renato'
'Brice\~no, Alexander'
'Mora, Asilo\'e J.'
'Delgado, Gerzon E.'

_publ_section_title
;
 6\a-Cinnamoyloxyeudesman-15-oic acid
;
_journal_coeditor_code CV2242
_journal_issue 6
_journal_name_full 'Acta Crystallographica Section E'
_journal_page_first o2951
_journal_page_last o2951
_journal_paper_doi 10.1107/S160053680702301X
_journal_volume 63
_journal_year 2007
_chemical_formula_iupac 'C24 H32 O4'
_chemical_formula_moiety 'C24 H32 O4'
_chemical_formula_sum 'C24 H32 O4'
_chemical_formula_weight 384.50
_chemical_name_common '6\a-cinnamoyloxyeudesman15 oic acid'
_chemical_name_systematic
;
(1R,4aS,7R,8S,E)-8-cinnamoxyloxy-7-isopropyl-4a-methyldecahydronaphthalene-
1-carboxylic acid
;
_space_group_IT_number 19
_symmetry_cell_setting orthorhombic
_symmetry_space_group_name_Hall 'P 2ac 2ab'
_symmetry_space_group_name_H-M 'P 21 21 21'
_atom_sites_solution_hydrogens geom
_atom_sites_solution_primary direct
_atom_sites_solution_secondary difmap
_audit_creation_method SHELXL-97
_cell_angle_alpha 90.00
_cell_angle_beta 90.00
_cell_angle_gamma 90.00
_cell_formula_units_Z 4
_cell_length_a 14.252(3)
_cell_length_b 17.312(3)
_cell_length_c 8.820(4)
_cell_measurement_reflns_used 20
_cell_measurement_temperature 293(2)
_cell_measurement_theta_max 24.8
_cell_measurement_theta_min 1.8
_cell_volume 2176.2(12)
_computing_cell_refinement
;
MSC/AFC Difractometer Control Software
;
_computing_data_collection
;
MSC/AFC Difractometer Control Software
(Molecular Structure Corporation, 1993)
;
_computing_data_reduction
;
TEXSAN  (Molecular Structure Corporation, 1995)
;
_computing_molecular_graphics 'DIAMOND (Brandenburg, 2001)'
_computing_publication_material 'PLATON (Spek, 2003)'
_computing_structure_refinement 'SHELXL97 (Sheldrick, 1997)'
_computing_structure_solution 'SHELXS97 (Sheldrick, 1997)'
_diffrn_ambient_temperature 293(2)
_diffrn_measured_fraction_theta_full 0.773
_diffrn_measured_fraction_theta_max 0.773
_diffrn_measurement_device_type 'Rigaku AFC-7S'
_diffrn_measurement_method \w-2\q
_diffrn_radiation_monochromator graphite
_diffrn_radiation_source 'fine-focus sealed tube'
_diffrn_radiation_type MoK\a
_diffrn_radiation_wavelength 0.71069
_diffrn_reflns_av_R_equivalents 0.0254
_diffrn_reflns_av_sigmaI/netI 0.0559
_diffrn_reflns_limit_h_max 10
_diffrn_reflns_limit_h_min -3
_diffrn_reflns_limit_k_max 20
_diffrn_reflns_limit_k_min -3
_diffrn_reflns_limit_l_max 10
_diffrn_reflns_limit_l_min -3
_diffrn_reflns_number 3559
_diffrn_reflns_theta_full 24.99
_diffrn_reflns_theta_max 24.99
_diffrn_reflns_theta_min 1.85
_diffrn_standards_decay_% 0
_diffrn_standards_interval_count 150
_diffrn_standards_number 3
_exptl_absorpt_coefficient_mu 0.078
_exptl_absorpt_correction_type none
_exptl_crystal_colour colourless
_exptl_crystal_density_diffrn 1.174
_exptl_crystal_density_method 'not measured'
_exptl_crystal_description rectangular
_exptl_crystal_F_000 832
_exptl_crystal_size_max 0.40
_exptl_crystal_size_mid 0.20
_exptl_crystal_size_min 0.10
_refine_diff_density_max 0.111
_refine_diff_density_min -0.150
_refine_ls_extinction_method none
_refine_ls_goodness_of_fit_ref 1.012
_refine_ls_hydrogen_treatment constr
_refine_ls_matrix_type full
_refine_ls_number_parameters 253
_refine_ls_number_reflns 1697
_refine_ls_number_restraints 0
_refine_ls_restrained_S_all 1.012
_refine_ls_R_factor_all 0.0977
_refine_ls_R_factor_gt 0.0450
_refine_ls_shift/su_max 0.000
_refine_ls_shift/su_mean 0.000
_refine_ls_structure_factor_coef Fsqd
_refine_ls_weighting_details 'calc w=1/[\s^2^(Fo^2^)+(0.0389P)^2^+0.3391P] where P=(Fo^2^+2Fc^2^)/3'
_refine_ls_weighting_scheme calc
_refine_ls_wR_factor_gt 0.0799
_refine_ls_wR_factor_ref 0.0980
_reflns_number_gt 1060
_reflns_number_total 1697
_reflns_threshold_expression I>2\s(I)
_cod_data_source_file cv2242.cif
_cod_data_source_block I
_cod_depositor_comments
;
The following automatic conversions were performed:
'_symmetry_cell_setting' value 'Orthorhombic' changed to 'orthorhombic'
according to '/home/saulius/struct/CIF-dictionaries/cif_core.dic'
dictionary named 'cif_core.dic' version 2.4.1 from 2010-06-29.

Automatic conversion script
Id: cif_fix_enum 1527 2010-12-29 10:47:43Z saulius 

The following automatic conversions were performed:

'_symmetry_cell_setting' value 'Orthorhombic' changed to
'orthorhombic' according to
/home/saulius/struct/CIF-dictionaries/cif_core.dic dictionary named
'cif_core.dic' version 2.4.1 from 2010-06-29.

Automatic conversion script
Id: cif_fix_values 1715 2011-07-08 13:25:40Z adriana 
;
_cod_original_cell_volume 2176.1(11)
_cod_database_code 2213740
_cod_database_fobs_code 2213740

loop_
_symmetry_equiv_pos_as_xyz
'x, y, z'
'-x+1/2, -y, z+1/2'
'x+1/2, -y+1/2, -z'
'-x, y+1/2, -z+1/2'

loop_
_atom_site_type_symbol
_atom_site_label
_atom_site_fract_x
_atom_site_fract_y
_atom_site_fract_z
_atom_site_U_iso_or_equiv
_atom_site_adp_type
_atom_site_calc_flag
_atom_site_refinement_flags
_atom_site_occupancy
O O1 0.1910(3) 0.0954(2) 0.4197(4) 0.0780(10) Uani d . 1
H H1 0.2165 0.0779 0.4956 0.117 Uiso calc R 1
O O2 0.1115(3) 0.1614(2) 0.5900(4) 0.0927(14) Uani d . 1
O O3 0.0645(2) -0.00138(16) 0.2568(3) 0.0465(9) Uani d . 1
O O4 0.2036(2) -0.02560(16) 0.1437(4) 0.0560(10) Uani d . 1
C C1 -0.1312(4) 0.1924(3) 0.3740(7) 0.0755(19) Uani d . 1
H H1A -0.1508 0.2205 0.2843 0.091 Uiso calc R 1
H H1B -0.1865 0.1835 0.4356 0.091 Uiso calc R 1
C C2 -0.0636(4) 0.2423(3) 0.4624(7) 0.0770(18) Uani d . 1
H H2A -0.0488 0.2173 0.5580 0.092 Uiso calc R 1
H H2B -0.0929 0.2915 0.4847 0.092 Uiso calc R 1
C C3 0.0262(4) 0.2557(3) 0.3736(6) 0.0727(18) Uani d . 1
H H3A 0.0696 0.2852 0.4354 0.087 Uiso calc R 1
H H3B 0.0121 0.2859 0.2839 0.087 Uiso calc R 1
C C4 0.0734(4) 0.1798(2) 0.3256(6) 0.0545(15) Uani d . 1
H H4 0.1220 0.1939 0.2521 0.065 Uiso calc R 1
C C5 0.0021(4) 0.1291(2) 0.2386(6) 0.0488(13) Uani d . 1
H H5 -0.0183 0.1638 0.1572 0.059 Uiso calc R 1
C C6 0.0416(3) 0.0607(2) 0.1502(5) 0.0435(13) Uani d . 1
H H6 0.0986 0.0767 0.0964 0.052 Uiso calc R 1
C C7 -0.0299(3) 0.0289(3) 0.0360(5) 0.0507(13) Uani d . 1
H H7 -0.0456 0.0716 -0.0323 0.061 Uiso calc R 1
C C8 -0.1198(4) 0.0090(3) 0.1220(6) 0.0691(16) Uani d . 1
H H8A -0.1667 -0.0087 0.0502 0.083 Uiso calc R 1
H H8B -0.1070 -0.0331 0.1915 0.083 Uiso calc R 1
C C9 -0.1592(4) 0.0771(4) 0.2109(6) 0.0789(18) Uani d . 1
H H9A -0.2146 0.0599 0.2654 0.095 Uiso calc R 1
H H9B -0.1790 0.1165 0.1396 0.095 Uiso calc R 1
C C10 -0.0909(4) 0.1135(3) 0.3245(6) 0.0573(15) Uani d . 1
C C11 0.0080(4) -0.0369(3) -0.0645(6) 0.0602(15) Uani d . 1
H H11 0.0342 -0.0768 0.0021 0.072 Uiso calc R 1
C C12 -0.0695(4) -0.0744(3) -0.1611(6) 0.093(2) Uani d . 1
H H12A -0.1191 -0.0922 -0.0962 0.139 Uiso calc R 1
H H12B -0.0439 -0.1173 -0.2164 0.139 Uiso calc R 1
H H12C -0.0940 -0.0370 -0.2311 0.139 Uiso calc R 1
C C13 0.0865(4) -0.0087(3) -0.1692(5) 0.0769(17) Uani d . 1
H H13A 0.1097 -0.0512 -0.2282 0.115 Uiso calc R 1
H H13B 0.1367 0.0123 -0.1093 0.115 Uiso calc R 1
H H13C 0.0625 0.0305 -0.2356 0.115 Uiso calc R 1
C C14 -0.0817(3) 0.0609(3) 0.4648(5) 0.0715(17) Uani d . 1
H H14A -0.0556 0.0121 0.4351 0.107 Uiso calc R 1
H H14B -0.1426 0.0529 0.5087 0.107 Uiso calc R 1
H H14C -0.0413 0.0850 0.5379 0.107 Uiso calc R 1
C C15 0.1245(4) 0.1448(3) 0.4604(7) 0.0604(15) Uani d . 1
C C16 0.1471(4) -0.0392(3) 0.2424(6) 0.0440(13) Uani d . 1
C C17 0.1552(3) -0.0980(2) 0.3611(5) 0.0480(13) Uani d . 1
H H17 0.1090 -0.1019 0.4351 0.058 Uiso calc R 1
C C18 0.2278(4) -0.1457(2) 0.3642(5) 0.0501(14) Uani d . 1
H H18 0.2742 -0.1373 0.2918 0.060 Uiso calc R 1
C C19 0.2432(4) -0.2099(2) 0.4681(6) 0.0481(13) Uani d . 1
C C20 0.1829(4) -0.2284(3) 0.5827(6) 0.0736(17) Uani d . 1
H H20 0.1304 -0.1977 0.6002 0.088 Uiso calc R 1
C C21 0.1989(5) -0.2928(3) 0.6737(6) 0.087(2) Uani d . 1
H H21 0.1574 -0.3048 0.7516 0.105 Uiso calc R 1
C C22 0.2754(5) -0.3382(3) 0.6487(7) 0.080(2) Uani d . 1
H H22 0.2856 -0.3815 0.7087 0.096 Uiso calc R 1
C C23 0.3363(4) -0.3203(3) 0.5370(7) 0.0721(17) Uani d . 1
H H23 0.3885 -0.3515 0.5209 0.086 Uiso calc R 1
C C24 0.3221(4) -0.2563(3) 0.4465(6) 0.0582(15) Uani d . 1
H H24 0.3651 -0.2442 0.3709 0.070 Uiso calc R 1

loop_
_atom_site_aniso_label
_atom_site_aniso_U_11
_atom_site_aniso_U_22
_atom_site_aniso_U_33
_atom_site_aniso_U_12
_atom_site_aniso_U_13
_atom_site_aniso_U_23
O1 0.079(3) 0.081(2) 0.073(3) 0.030(2) -0.018(2) -0.011(2)
O2 0.089(3) 0.125(3) 0.063(2) 0.037(3) -0.007(3) -0.015(3)
O3 0.039(2) 0.0480(17) 0.0520(19) 0.0044(18) -0.0016(19) 0.0176(17)
O4 0.048(3) 0.059(2) 0.061(2) 0.0099(18) 0.007(2) 0.0085(19)
C1 0.068(5) 0.078(4) 0.081(4) 0.031(4) 0.019(4) 0.022(3)
C2 0.080(5) 0.063(3) 0.088(4) 0.030(3) 0.023(4) 0.000(4)
C3 0.081(5) 0.049(3) 0.089(4) 0.015(3) 0.013(4) 0.007(3)
C4 0.061(4) 0.045(3) 0.057(3) 0.008(3) 0.006(3) 0.014(3)
C5 0.043(4) 0.047(3) 0.056(3) 0.008(3) -0.001(3) 0.020(3)
C6 0.035(3) 0.046(3) 0.049(3) -0.001(2) -0.006(3) 0.017(3)
C7 0.037(4) 0.060(3) 0.055(3) -0.008(3) -0.013(3) 0.019(3)
C8 0.040(4) 0.088(4) 0.079(4) -0.012(3) -0.014(3) 0.012(4)
C9 0.044(5) 0.110(5) 0.083(4) 0.006(4) -0.001(4) 0.023(4)
C10 0.035(4) 0.071(3) 0.065(3) 0.012(3) 0.004(4) 0.019(3)
C11 0.063(4) 0.059(3) 0.058(3) -0.009(3) -0.010(3) 0.005(3)
C12 0.093(5) 0.104(4) 0.081(4) -0.030(4) -0.029(4) -0.005(4)
C13 0.079(5) 0.090(4) 0.062(3) -0.013(4) 0.001(4) 0.003(3)
C14 0.065(4) 0.079(3) 0.070(3) 0.001(3) 0.019(4) 0.031(3)
C15 0.056(5) 0.054(3) 0.071(4) -0.002(3) 0.001(4) -0.004(3)
C16 0.034(4) 0.041(3) 0.057(3) 0.000(3) -0.008(3) -0.008(3)
C17 0.048(4) 0.041(3) 0.055(3) 0.003(3) -0.001(3) 0.010(3)
C18 0.059(4) 0.042(3) 0.049(3) 0.001(3) -0.006(3) -0.006(3)
C19 0.055(4) 0.044(3) 0.045(3) 0.010(3) -0.016(3) -0.006(3)
C20 0.092(5) 0.066(3) 0.063(4) 0.030(3) 0.013(4) 0.012(3)
C21 0.112(6) 0.087(4) 0.062(4) 0.029(4) 0.018(4) 0.026(4)
C22 0.112(6) 0.060(3) 0.068(4) 0.016(4) -0.020(4) 0.013(4)
C23 0.077(5) 0.059(3) 0.080(4) 0.021(3) -0.028(4) 0.001(4)
C24 0.059(4) 0.058(3) 0.058(3) 0.004(3) -0.012(3) -0.001(3)

loop_
_atom_type_symbol
_atom_type_description
_atom_type_scat_dispersion_real
_atom_type_scat_dispersion_imag
_atom_type_scat_source
C C 0.0033 0.0016 'International Tables Vol C Tables 4.2.6.8 and 6.1.1.4'
H H 0.0000 0.0000 'International Tables Vol C Tables 4.2.6.8 and 6.1.1.4'
O O 0.0106 0.0060 'International Tables Vol C Tables 4.2.6.8 and 6.1.1.4'

loop_
_geom_angle_atom_site_label_1
_geom_angle_atom_site_label_2
_geom_angle_atom_site_label_3
_geom_angle
C15 O1 H1 109.5
C16 O3 C6 119.2(4)
C2 C1 C10 114.5(5)
C2 C1 H1A 108.6
C10 C1 H1A 108.6
C2 C1 H1B 108.6
C10 C1 H1B 108.6
H1A C1 H1B 107.6
C1 C2 C3 111.0(5)
C1 C2 H2A 109.4
C3 C2 H2A 109.4
C1 C2 H2B 109.4
C3 C2 H2B 109.4
H2A C2 H2B 108.0
C2 C3 C4 112.3(4)
C2 C3 H3A 109.1
C4 C3 H3A 109.1
C2 C3 H3B 109.1
C4 C3 H3B 109.1
H3A C3 H3B 107.9
C15 C4 C3 109.6(5)
C15 C4 C5 118.5(4)
C3 C4 C5 109.6(4)
C15 C4 H4 106.1
C3 C4 H4 106.1
C5 C4 H4 106.1
C6 C5 C4 116.8(4)
C6 C5 C10 115.4(4)
C4 C5 C10 114.7(4)
C6 C5 H5 102.2
C4 C5 H5 102.2
C10 C5 H5 102.2
O3 C6 C5 108.9(3)
O3 C6 C7 107.8(3)
C5 C6 C7 111.6(4)
O3 C6 H6 109.5
C5 C6 H6 109.5
C7 C6 H6 109.5
C8 C7 C6 108.2(4)
C8 C7 C11 114.4(4)
C6 C7 C11 114.2(4)
C8 C7 H7 106.5
C6 C7 H7 106.5
C11 C7 H7 106.5
C9 C8 C7 113.0(4)
C9 C8 H8A 109.0
C7 C8 H8A 109.0
C9 C8 H8B 109.0
C7 C8 H8B 109.0
H8A C8 H8B 107.8
C8 C9 C10 114.8(4)
C8 C9 H9A 108.6
C10 C9 H9A 108.6
C8 C9 H9B 108.6
C10 C9 H9B 108.6
H9A C9 H9B 107.5
C9 C10 C14 109.6(4)
C9 C10 C1 108.2(5)
C14 C10 C1 109.0(4)
C9 C10 C5 107.2(4)
C14 C10 C5 115.0(4)
C1 C10 C5 107.5(4)
C13 C11 C12 109.0(4)
C13 C11 C7 111.5(4)
C12 C11 C7 112.2(4)
C13 C11 H11 108.0
C12 C11 H11 108.0
C7 C11 H11 108.0
C11 C12 H12A 109.5
C11 C12 H12B 109.5
H12A C12 H12B 109.5
C11 C12 H12C 109.5
H12A C12 H12C 109.5
H12B C12 H12C 109.5
C11 C13 H13A 109.5
C11 C13 H13B 109.5
H13A C13 H13B 109.5
C11 C13 H13C 109.5
H13A C13 H13C 109.5
H13B C13 H13C 109.5
C10 C14 H14A 109.5
C10 C14 H14B 109.5
H14A C14 H14B 109.5
C10 C14 H14C 109.5
H14A C14 H14C 109.5
H14B C14 H14C 109.5
O2 C15 O1 121.7(5)
O2 C15 C4 125.4(5)
O1 C15 C4 112.8(5)
O4 C16 O3 123.5(4)
O4 C16 C17 126.7(5)
O3 C16 C17 109.8(5)
C18 C17 C16 120.6(5)
C18 C17 H17 119.7
C16 C17 H17 119.7
C17 C18 C19 127.3(5)
C17 C18 H18 116.3
C19 C18 H18 116.3
C20 C19 C24 118.2(5)
C20 C19 C18 123.3(5)
C24 C19 C18 118.4(5)
C19 C20 C21 120.7(5)
C19 C20 H20 119.6
C21 C20 H20 119.6
C22 C21 C20 120.0(6)
C22 C21 H21 120.0
C20 C21 H21 120.0
C23 C22 C21 120.1(5)
C23 C22 H22 119.9
C21 C22 H22 119.9
C22 C23 C24 120.7(6)
C22 C23 H23 119.6
C24 C23 H23 119.6
C23 C24 C19 120.2(5)
C23 C24 H24 119.9
C19 C24 H24 119.9

loop_
_geom_bond_atom_site_label_1
_geom_bond_atom_site_label_2
_geom_bond_distance
O1 C15 1.326(6)
O1 H1 0.8200
O2 C15 1.194(6)
O3 C16 1.353(5)
O3 C6 1.465(4)
O4 C16 1.209(5)
C1 C2 1.510(7)
C1 C10 1.545(6)
C1 H1A 0.9700
C1 H1B 0.9700
C2 C3 1.519(7)
C2 H2A 0.9700
C2 H2B 0.9700
C3 C4 1.535(6)
C3 H3A 0.9700
C3 H3B 0.9700
C4 C15 1.521(7)
C4 C5 1.546(6)
C4 H4 0.9800
C5 C6 1.526(6)
C5 C10 1.550(6)
C5 H5 0.9800
C6 C7 1.535(6)
C6 H6 0.9800
C7 C8 1.527(6)
C7 C11 1.542(6)
C7 H7 0.9800
C8 C9 1.523(6)
C8 H8A 0.9700
C8 H8B 0.9700
C9 C10 1.533(7)
C9 H9A 0.9700
C9 H9B 0.9700
C10 C14 1.542(6)
C11 C13 1.531(6)
C11 C12 1.539(6)
C11 H11 0.9800
C12 H12A 0.9600
C12 H12B 0.9600
C12 H12C 0.9600
C13 H13A 0.9600
C13 H13B 0.9600
C13 H13C 0.9600
C14 H14A 0.9600
C14 H14B 0.9600
C14 H14C 0.9600
C16 C17 1.465(6)
C17 C18 1.324(6)
C17 H17 0.9300
C18 C19 1.457(6)
C18 H18 0.9300
C19 C20 1.366(6)
C19 C24 1.395(6)
C20 C21 1.393(7)
C20 H20 0.9300
C21 C22 1.361(7)
C21 H21 0.9300
C22 C23 1.349(7)
C22 H22 0.9300
C23 C24 1.381(6)
C23 H23 0.9300
C24 H24 0.9300

loop_
_geom_hbond_atom_site_label_D
_geom_hbond_atom_site_label_H
_geom_hbond_atom_site_label_A
_geom_hbond_site_symmetry_A
_geom_hbond_distance_DH
_geom_hbond_distance_HA
_geom_hbond_distance_DA
_geom_hbond_angle_DHA
O1 H1 O4 2 0.82 1.96 2.760(5) 167.1

loop_
_cod_related_entry_id
_cod_related_entry_database
_cod_related_entry_code
1 ChemSpider 30655245
